data_2203657
loop_
_publ_author_name
'Gao-Feng Shi'
'Run-Hua Lu'
'Yun-Shang Yang'
'Chun-lei Li'
'Ai-Mei Yang'
'Li-Xiang Cai'

_publ_section_title
;
 1-Hydroxy-2,3,4,7-tetramethoxyxanthone from<i>Swertia Chirayita</i>
;
_journal_issue 5
_journal_name_full 'Acta Crystallographica Section E'
_journal_page_first o878
_journal_page_last o880
_journal_paper_doi 10.1107/S1600536804009171
_journal_volume 60
_journal_year 2004
_chemical_formula_iupac 'C17 H16 O7'
_chemical_formula_moiety 'C17 H16 O7'
_chemical_formula_sum 'C17 H16 O7'
_chemical_formula_weight 332.30
_chemical_name_common 1-hydroxy-2,3,4,7-tetramethoxyxanthone
_chemical_name_systematic
;
1-hydroxy-2,3,4,7-tetramethoxy-9H-xanthen-9-one
;
_space_group_IT_number 14
_symmetry_cell_setting monoclinic
_symmetry_space_group_name_Hall '-P 2yn'
_symmetry_space_group_name_H-M 'P 1 21/n 1'
_atom_sites_solution_hydrogens geom
_atom_sites_solution_primary direct
_atom_sites_solution_secondary difmap
_cell_angle_alpha 90.00
_cell_angle_beta 95.18(3)
_cell_angle_gamma 90.00
_cell_formula_units_Z 4
_cell_length_a 7.1510(10)
_cell_length_b 13.229(3)
_cell_length_c 16.044(3)
_cell_measurement_reflns_used 25
_cell_measurement_temperature 293(2)
_cell_measurement_theta_max 20
_cell_measurement_theta_min 10
_cell_volume 1511.6(5)
_computing_cell_refinement 'CAD-4 SDP/VAX'
_computing_data_collection 'CAD-4 SDP/VAX(Enraf-Nonius, 1989)'
_computing_data_reduction 'MolEN/PC (Fair, 1990)'
_computing_molecular_graphics 'SHELXTL/PC (Siemens, 1994)'
_computing_publication_material SHELXTL/PC
_computing_structure_refinement 'SHELXL-7 (Sheldrick, 1997)'
_computing_structure_solution 'SHELXS97 (Sheldrick, 1997)'
_diffrn_ambient_temperature 293(2)
_diffrn_measured_fraction_theta_full 0.999
_diffrn_measured_fraction_theta_max 0.999
_diffrn_measurement_device_type 'Enraf--Nonius CAD-4'
_diffrn_measurement_method \w/2\q
_diffrn_radiation_monochromator graphite
_diffrn_radiation_source 'fine-focus sealed tube'
_diffrn_radiation_type MoK\a
_diffrn_radiation_wavelength 0.71073
_diffrn_reflns_av_R_equivalents 0.0627
_diffrn_reflns_av_sigmaI/netI 0.1329
_diffrn_reflns_limit_h_max 8
_diffrn_reflns_limit_h_min 0
_diffrn_reflns_limit_k_max 15
_diffrn_reflns_limit_k_min 0
_diffrn_reflns_limit_l_max 18
_diffrn_reflns_limit_l_min -19
_diffrn_reflns_number 2885
_diffrn_reflns_theta_full 24.98
_diffrn_reflns_theta_max 24.98
_diffrn_reflns_theta_min 2.00
_diffrn_standards_decay_% 0.2
_diffrn_standards_interval_time 60
_diffrn_standards_number 3
_exptl_absorpt_coefficient_mu 0.115
_exptl_absorpt_correction_type none
_exptl_crystal_colour colourless
_exptl_crystal_density_diffrn 1.460
_exptl_crystal_density_method 'not measured'
_exptl_crystal_description block
_exptl_crystal_F_000 696
_exptl_crystal_size_max 0.4
_exptl_crystal_size_mid 0.3
_exptl_crystal_size_min 0.3
_refine_diff_density_max 0.218
_refine_diff_density_min -0.281
_refine_ls_extinction_coef 0.0024(9)
_refine_ls_extinction_expression Fc^*^=kFc[1+0.001xFc^2^\l^3^/sin(2\q)]^-1/4^
_refine_ls_extinction_method SHELXL
_refine_ls_goodness_of_fit_ref 0.978
_refine_ls_hydrogen_treatment constr
_refine_ls_matrix_type full
_refine_ls_number_parameters 218
_refine_ls_number_reflns 2661
_refine_ls_number_restraints 0
_refine_ls_restrained_S_all 0.978
_refine_ls_R_factor_all 0.2285
_refine_ls_R_factor_gt 0.0520
_refine_ls_shift/su_max 0.000
_refine_ls_shift/su_mean 0.000
_refine_ls_structure_factor_coef Fsqd
_refine_ls_weighting_details 'calc w = 1/[\s^2^(Fo^2^)+(0.0547P)^2^] where P = (Fo^2^+2Fc^2^)/3'
_refine_ls_weighting_scheme calc
_refine_ls_wR_factor_gt 0.1161
_refine_ls_wR_factor_ref 0.1652
_reflns_number_gt 923
_reflns_number_total 2661
_reflns_threshold_expression I>2\s(I)
_cod_data_source_file su6088.cif
_cod_data_source_block I
_cod_depositor_comments
;
The following automatic conversions were performed:
'_symmetry_cell_setting' value 'Monoclinic' changed to 'monoclinic'
according to '/home/saulius/struct/CIF-dictionaries/cif_core.dic'
dictionary named 'cif_core.dic' version 2.4.1 from 2010-06-29.

Automatic conversion script
Id: cif_fix_enum 1527 2010-12-29 10:47:43Z saulius 

The following automatic conversions were performed:

'_symmetry_cell_setting' value 'Monoclinic' changed to 'monoclinic'
according to /home/saulius/struct/CIF-dictionaries/cif_core.dic
dictionary named 'cif_core.dic' version 2.4.1 from 2010-06-29.

Automatic conversion script
Id: cif_fix_values 1715 2011-07-08 13:25:40Z adriana 
;
_cod_original_sg_symbol_H-M 'P 21/n'
_cod_database_code 2203657
_cod_database_fobs_code 2203657

loop_
_symmetry_equiv_pos_as_xyz
'x, y, z'
'-x+1/2, y+1/2, -z+1/2'
'-x, -y, -z'
'x-1/2, -y-1/2, z-1/2'

loop_
_atom_site_label
_atom_site_fract_x
_atom_site_fract_y
_atom_site_fract_z
_atom_site_U_iso_or_equiv
_atom_site_adp_type
_atom_site_calc_flag
_atom_site_refinement_flags
_atom_site_occupancy
_atom_site_type_symbol
O1 0.0973(5) 0.3180(2) 0.3868(2) 0.0671(10) Uani d . 1 O
O2 0.2618(4) 0.0110(2) 0.61283(17) 0.0476(8) Uani d . 1 O
O3 0.2537(4) -0.0606(2) 0.36408(19) 0.0591(10) Uani d . 1 O
O4 0.3341(4) -0.2452(2) 0.40539(18) 0.0582(10) Uani d . 1 O
H4A 0.3098 -0.1945 0.3737 0.080 Uiso d R 1 H
O5 0.3204(4) -0.1269(3) 0.73401(17) 0.0569(9) Uani d . 1 O
O6 0.4087(5) -0.3157(3) 0.69958(19) 0.0676(10) Uani d . 1 O
O7 0.4167(4) -0.3822(2) 0.52787(19) 0.0590(10) Uani d . 1 O
C1 0.0824(7) 0.3002(4) 0.2991(3) 0.0684(16) Uani d . 1 C
H1A 0.0520 0.3621 0.2697 0.080 Uiso d R 1 H
H1B 0.1998 0.2748 0.2832 0.080 Uiso d R 1 H
H1C -0.0146 0.2513 0.2852 0.080 Uiso d R 1 H
C2 0.1707(6) 0.1404(4) 0.4101(3) 0.0485(12) Uani d . 1 C
H2A 0.1629 0.1260 0.3513 0.080 Uiso d R 1 H
C3 0.1403(6) 0.2365(4) 0.4374(3) 0.0514(13) Uani d . 1 C
C4 0.1527(6) 0.2565(4) 0.5234(3) 0.0531(13) Uani d . 1 C
H4B 0.1328 0.3242 0.5422 0.080 Uiso d R 1 H
C5 0.1933(6) 0.1814(4) 0.5808(3) 0.0491(13) Uani d . 1 C
H5A 0.1998 0.1951 0.6398 0.080 Uiso d R 1 H
C6 0.2235(6) 0.0837(4) 0.5528(3) 0.0435(12) Uani d . 1 C
C7 0.2144(6) 0.0618(4) 0.4675(3) 0.0407(11) Uani d . 1 C
C8 0.2543(6) -0.0392(4) 0.4398(3) 0.0456(12) Uani d . 1 C
C9 0.2942(6) -0.1130(3) 0.5051(3) 0.0412(11) Uani d . 1 C
C10 0.3331(6) -0.2140(4) 0.4859(3) 0.0448(12) Uani d . 1 C
C11 0.3702(6) -0.2854(4) 0.5489(3) 0.0458(12) Uani d . 1 C
C12 0.3722(6) -0.2552(4) 0.6320(3) 0.0453(12) Uani d . 1 C
C13 0.3326(6) -0.1551(4) 0.6519(3) 0.0418(12) Uani d . 1 C
C14 0.2970(6) -0.0857(3) 0.5888(3) 0.0424(11) Uani d . 1 C
C15 0.4946(7) -0.0997(4) 0.7787(3) 0.0722(17) Uani d . 1 C
H15A 0.4756 -0.0803 0.8350 0.080 Uiso d R 1 H
H15B 0.5771 -0.1571 0.7798 0.080 Uiso d R 1 H
H15C 0.5496 -0.0444 0.7509 0.080 Uiso d R 1 H
C16 0.4285(9) -0.4203(4) 0.6965(3) 0.0858(19) Uani d . 1 C
H16A 0.4525 -0.4461 0.7524 0.080 Uiso d R 1 H
H16B 0.3154 -0.4500 0.6705 0.080 Uiso d R 1 H
H16C 0.5317 -0.4368 0.6647 0.080 Uiso d R 1 H
C17 0.2627(7) -0.4419(4) 0.4919(3) 0.0788(18) Uani d . 1 C
H17A 0.3063 -0.5084 0.4793 0.080 Uiso d R 1 H
H17B 0.1702 -0.4469 0.5315 0.080 Uiso d R 1 H
H17C 0.2078 -0.4106 0.4415 0.080 Uiso d R 1 H

loop_
_atom_site_aniso_label
_atom_site_aniso_U_11
_atom_site_aniso_U_22
_atom_site_aniso_U_33
_atom_site_aniso_U_12
_atom_site_aniso_U_13
_atom_site_aniso_U_23
O1 0.080(2) 0.057(2) 0.065(2) 0.007(2) 0.0123(19) 0.011(2)
O2 0.052(2) 0.052(2) 0.0386(18) 0.0056(17) 0.0046(15) -0.0039(17)
O3 0.078(3) 0.058(2) 0.0406(19) 0.0020(19) 0.0054(18) 0.0011(17)
O4 0.072(2) 0.060(2) 0.042(2) 0.0013(18) 0.0019(17) -0.0050(17)
O5 0.061(2) 0.075(2) 0.0353(19) 0.0071(19) 0.0057(16) -0.0022(17)
O6 0.087(3) 0.061(3) 0.054(2) 0.017(2) 0.0031(19) 0.011(2)
O7 0.057(2) 0.056(2) 0.063(2) 0.0091(19) -0.0004(18) -0.0084(19)
C1 0.075(4) 0.069(4) 0.063(4) 0.014(3) 0.018(3) 0.017(3)
C2 0.047(3) 0.051(3) 0.047(3) -0.002(3) 0.007(2) 0.008(3)
C3 0.044(3) 0.049(4) 0.062(4) 0.004(2) 0.010(3) 0.013(3)
C4 0.054(3) 0.048(3) 0.058(3) 0.000(3) 0.013(3) 0.001(3)
C5 0.046(3) 0.049(3) 0.052(3) 0.000(3) 0.007(2) -0.005(3)
C6 0.036(3) 0.047(3) 0.047(3) -0.004(2) 0.002(2) -0.001(3)
C7 0.035(3) 0.050(3) 0.038(3) -0.002(2) 0.008(2) -0.001(2)
C8 0.044(3) 0.056(4) 0.037(3) -0.013(3) 0.009(2) -0.009(3)
C9 0.038(3) 0.046(3) 0.040(3) -0.004(2) 0.007(2) 0.003(2)
C10 0.035(3) 0.060(4) 0.039(3) 0.002(2) 0.000(2) -0.010(3)
C11 0.039(3) 0.040(3) 0.057(3) 0.004(2) -0.002(2) -0.003(3)
C12 0.037(3) 0.058(4) 0.040(3) 0.008(2) -0.001(2) 0.005(3)
C13 0.040(3) 0.054(3) 0.032(3) 0.006(2) 0.006(2) 0.002(2)
C14 0.034(3) 0.047(3) 0.045(3) 0.001(2) 0.001(2) -0.003(3)
C15 0.081(4) 0.074(4) 0.058(3) 0.007(3) -0.008(3) -0.009(3)
C16 0.130(5) 0.062(4) 0.063(4) -0.010(4) -0.004(4) 0.012(3)
C17 0.085(4) 0.054(4) 0.094(4) 0.011(3) -0.014(4) -0.020(3)

loop_
_atom_type_symbol
_atom_type_description
_atom_type_scat_dispersion_real
_atom_type_scat_dispersion_imag
_atom_type_scat_source
C C 0.0033 0.0016 'International Tables Vol C Tables 4.2.6.8 and 6.1.1.4'
H H 0.0000 0.0000 'International Tables Vol C Tables 4.2.6.8 and 6.1.1.4'
O O 0.0106 0.0060 'International Tables Vol C Tables 4.2.6.8 and 6.1.1.4'

loop_
_geom_angle_atom_site_label_1
_geom_angle_atom_site_label_2
_geom_angle_atom_site_label_3
_geom_angle
_geom_angle_publ_flag
C3 O1 C1 116.8(4) yes
C14 O2 C6 119.3(3) yes
C10 O4 H4A 108.2 ?
C13 O5 C15 114.9(3) yes
C12 O6 C16 124.9(4) yes
C11 O7 C17 114.8(4) yes
O1 C1 H1A 109.8 ?
O1 C1 H1B 109.3 ?
H1A C1 H1B 109.5 ?
O1 C1 H1C 109.3 yes
H1A C1 H1C 109.5 ?
H1B C1 H1C 109.5 ?
C3 C2 C7 120.7(5) yes
C3 C2 H2A 120.2 ?
C7 C2 H2A 119.1 ?
C2 C3 O1 125.2(5) yes
C2 C3 C4 119.6(5) yes
O1 C3 C4 115.2(5) yes
C5 C4 C3 121.1(5) yes
C5 C4 H4B 119.7 ?
C3 C4 H4B 119.2 ?
C4 C5 C6 119.1(5) yes
C4 C5 H5A 121.0 ?
C6 C5 H5A 119.9 ?
O2 C6 C5 116.8(4) yes
O2 C6 C7 122.1(4) yes
C5 C6 C7 121.0(4) yes
C6 C7 C2 118.5(4) yes
C6 C7 C8 120.1(4) yes
C2 C7 C8 121.4(4) yes
O3 C8 C9 122.5(4) yes
O3 C8 C7 121.8(4) yes
C9 C8 C7 115.7(4) yes
C14 C9 C10 118.3(4) yes
C14 C9 C8 120.7(4) yes
C10 C9 C8 121.0(4) yes
O4 C10 C11 117.9(4) yes
O4 C10 C9 121.1(4) yes
C11 C10 C9 121.0(4) yes
O7 C11 C12 121.5(4) yes
O7 C11 C10 119.3(4) yes
C12 C11 C10 119.1(4) yes
O6 C12 C11 125.7(5) yes
O6 C12 C13 113.9(4) yes
C11 C12 C13 120.5(4) yes
C14 C13 O5 119.9(4) yes
C14 C13 C12 119.5(4) yes
O5 C13 C12 120.5(4) yes
O2 C14 C13 116.4(4) yes
O2 C14 C9 122.0(4) yes
C13 C14 C9 121.6(4) yes
O5 C15 H15A 110.4 ?
O5 C15 H15B 108.5 ?
H15A C15 H15B 109.5 ?
O5 C15 H15C 109.5 ?
H15A C15 H15C 109.5 ?
H15B C15 H15C 109.5 ?
O6 C16 H16A 109.3 ?
O6 C16 H16B 109.8 ?
H16A C16 H16B 109.5 ?
O6 C16 H16C 109.3 ?
H16A C16 H16C 109.5 ?
H16B C16 H16C 109.5 ?
O7 C17 H17A 109.7 ?
O7 C17 H17B 108.7 ?
H17A C17 H17B 109.5 ?
O7 C17 H17C 110.0 ?
H17A C17 H17C 109.5 ?
H17B C17 H17C 109.5 ?

loop_
_geom_bond_atom_site_label_1
_geom_bond_atom_site_label_2
_geom_bond_distance
_geom_bond_publ_flag
O1 C3 1.368(5) yes
O1 C1 1.421(5) yes
O2 C14 1.365(5) yes
O2 C6 1.372(5) yes
O3 C8 1.247(5) yes
O4 C10 1.357(5) yes
O4 H4A 0.8499 ?
O5 C13 1.379(5) yes
O5 C15 1.426(5) yes
O6 C12 1.354(5) yes
O6 C16 1.392(5) yes
O7 C11 1.373(5) yes
O7 C17 1.434(5) yes
C1 H1A 0.9598 ?
C1 H1B 0.9600 ?
C1 H1C 0.9600 ?
C2 C3 1.368(6) yes
C2 C7 1.406(6) yes
C2 H2A 0.9602 ?
C3 C4 1.400(6) yes
C4 C5 1.368(6) yes
C4 H4B 0.9599 ?
C5 C6 1.391(6) yes
C5 H5A 0.9602 ?
C6 C7 1.394(5) yes
C7 C8 1.444(6) yes
C8 C9 1.442(6) yes
C9 C14 1.389(5) yes
C9 C10 1.404(6) yes
C10 C11 1.391(6) yes
C11 C12 1.389(6) yes
C12 C13 1.397(6) yes
C13 C14 1.375(6) yes
C15 H15A 0.9601 ?
C15 H15B 0.9600 ?
C15 H15C 0.9599 ?
C16 H16A 0.9600 ?
C16 H16B 0.9600 ?
C16 H16C 0.9599 ?
C17 H17A 0.9601 ?
C17 H17B 0.9600 ?
C17 H17C 0.9601 ?

loop_
_geom_hbond_atom_site_label_D
_geom_hbond_atom_site_label_H
_geom_hbond_atom_site_label_A
_geom_hbond_site_symmetry_A
_geom_hbond_distance_DH
_geom_hbond_distance_HA
_geom_hbond_distance_DA
_geom_hbond_angle_DHA
_geom_hbond_publ_flag
O4 H4A O3 . 0.85 1.82 2.582(4) 148 yes
C16 H16C O7 . 0.96 2.39 2.746(6) 102 ?
C17 H17A O7 3_646 0.96 2.46 3.302(6) 146 yes
C17 H17C O4 . 0.96 2.46 3.014(6) 117 ?

loop_
_geom_torsion_atom_site_label_1
_geom_torsion_atom_site_label_2
_geom_torsion_atom_site_label_3
_geom_torsion_atom_site_label_4
_geom_torsion
C7 C2 C3 O1 179.9(4)
C7 C2 C3 C4 0.0(7)
C1 O1 C3 C2 0.4(7)
C1 O1 C3 C4 -179.6(4)
C2 C3 C4 C5 -0.6(7)
O1 C3 C4 C5 179.5(4)
C3 C4 C5 C6 0.3(7)
C14 O2 C6 C5 -178.5(4)
C14 O2 C6 C7 1.7(6)
C4 C5 C6 O2 -179.3(4)
C4 C5 C6 C7 0.5(6)
O2 C6 C7 C2 178.8(4)
C5 C6 C7 C2 -1.1(6)
O2 C6 C7 C8 -2.9(6)
C5 C6 C7 C8 177.3(4)
C3 C2 C7 C6 0.8(6)
C3 C2 C7 C8 -177.5(4)
C6 C7 C8 O3 -177.5(4)
C2 C7 C8 O3 0.8(7)
C6 C7 C8 C9 2.6(6)
C2 C7 C8 C9 -179.1(4)
O3 C8 C9 C14 178.7(4)
C7 C8 C9 C14 -1.3(6)
O3 C8 C9 C10 -0.6(7)
C7 C8 C9 C10 179.3(4)
C14 C9 C10 O4 -179.4(4)
C8 C9 C10 O4 0.0(6)
C14 C9 C10 C11 1.1(6)
C8 C9 C10 C11 -179.5(4)
C17 O7 C11 C12 110.1(5)
C17 O7 C11 C10 -74.5(5)
O4 C10 C11 O7 3.7(6)
C9 C10 C11 O7 -176.8(4)
O4 C10 C11 C12 179.2(4)
C9 C10 C11 C12 -1.3(7)
C16 O6 C12 C11 -8.0(8)
C16 O6 C12 C13 171.4(5)
O7 C11 C12 O6 -3.6(7)
C10 C11 C12 O6 -179.0(4)
O7 C11 C12 C13 177.1(4)
C10 C11 C12 C13 1.7(7)
C15 O5 C13 C14 -96.4(5)
C15 O5 C13 C12 86.7(5)
O6 C12 C13 C14 178.7(4)
C11 C12 C13 C14 -1.9(7)
O6 C12 C13 O5 -4.4(6)
C11 C12 C13 O5 175.0(4)
C6 O2 C14 C13 -179.4(4)
C6 O2 C14 C9 -0.4(6)
O5 C13 C14 O2 3.9(6)
C12 C13 C14 O2 -179.2(4)
O5 C13 C14 C9 -175.2(4)
C12 C13 C14 C9 1.8(7)
C10 C9 C14 O2 179.6(4)
C8 C9 C14 O2 0.3(6)
C10 C9 C14 C13 -1.4(6)
C8 C9 C14 C13 179.2(4)

loop_
_cod_related_entry_id
_cod_related_entry_database
_cod_related_entry_code
1 ChemSpider 4476956
